data_7125476
loop_
_publ_author_name
'Ortin, Y.'
'Copple, Y.'
'Lugan, N.'
'Mathieu, R.'
'McGlinchey, M. J.'

_publ_section_title
;
 Dynamic equilibration of eta 1-carbene and eta 2-alkyne moieties within
 an alkynylcarbene dimanganese complex.
;
_journal_issue 17
_journal_name_full 'Chemical communications (Cambridge, England)'
_journal_page_first 1690
_journal_page_last 1691
_journal_paper_doi 10.1039/b104712b
_journal_year 2001
_chemical_formula_sum 'C29 H20 Mn2 O4'
_chemical_formula_weight 542.33
_chemical_melting_point ?
_space_group_IT_number 14
_space_group_name_Hall '-P 2ybc'
_space_group_name_H-M_alt 'P 1 21/c 1'
_symmetry_space_group_name_H-M 'P 1 21/c 1'
_atom_sites_solution_hydrogens geom
_atom_sites_solution_primary direct
_atom_sites_solution_secondary difmap
_audit_creation_date 2001-03-29T10:10:04-00:00
_audit_creation_method 'WinGX routine CIF_UPDATE'
_cell_angle_alpha 90
_cell_angle_beta 97.62(3)
_cell_angle_gamma 90
_cell_formula_units_Z 4
_cell_length_a 12.8434(17)
_cell_length_b 8.3575(10)
_cell_length_c 22.265(6)
_cell_measurement_temperature 160(2)
_cell_volume 2368.8(8)
_computing_structure_refinement 'SHELXL-97 (Sheldrick, 1997)'
_computing_structure_solution 'SHELXS-97 (Sheldrick, 1990)'
_diffrn_ambient_temperature 160(2)
_diffrn_measured_fraction_theta_full 0.856
_diffrn_measured_fraction_theta_max 0.856
_diffrn_radiation_monochromator graphite
_diffrn_radiation_type MoK\a
_diffrn_radiation_wavelength 0.71073
_diffrn_reflns_av_R_equivalents 0.0394
_diffrn_reflns_av_unetI/netI 0.0304
_diffrn_reflns_limit_h_max 14
_diffrn_reflns_limit_h_min -14
_diffrn_reflns_limit_k_max 9
_diffrn_reflns_limit_k_min -8
_diffrn_reflns_limit_l_max 25
_diffrn_reflns_limit_l_min -25
_diffrn_reflns_number 14485
_diffrn_reflns_theta_full 24.18
_diffrn_reflns_theta_max 24.18
_diffrn_reflns_theta_min 1.85
_exptl_absorpt_coefficient_mu 1.1
_exptl_crystal_colour brown
_exptl_crystal_density_diffrn 1.521
_exptl_crystal_density_method 'not measured'
_exptl_crystal_description prism
_exptl_crystal_F_000 1104
_exptl_crystal_preparation pentane
_refine_diff_density_max 0.26
_refine_diff_density_min -0.212
_refine_diff_density_rms 0.049
_refine_ls_extinction_method none
_refine_ls_goodness_of_fit_ref 0.956
_refine_ls_hydrogen_treatment mixed
_refine_ls_matrix_type full
_refine_ls_number_parameters 316
_refine_ls_number_reflns 3520
_refine_ls_number_restraints 0
_refine_ls_restrained_S_all 0.956
_refine_ls_R_factor_all 0.0362
_refine_ls_R_factor_gt 0.0247
_refine_ls_shift/su_max 0.001
_refine_ls_shift/su_mean 0
_refine_ls_structure_factor_coef Fsqd
_refine_ls_weighting_details 'w=1/[\s^2^(Fo^2^)+(0.0422P)^2^+0.0000P] where P=(Fo^2^+2Fc^2^)/3'
_refine_ls_weighting_scheme calc
_refine_ls_wR_factor_gt 0.0591
_refine_ls_wR_factor_ref 0.0628
_reflns_number_gt 2847
_reflns_number_total 3520
_reflns_threshold_expression >2sigma(I)
_cod_data_source_file b104712b.txt
_cod_data_source_block nl105
_cod_depositor_comments
;
The following automatic conversions were performed:

data item '_chemical_melting_point' value 'not measured' was changed
to '?' -- the value is undefined or not given.

data item '_refine_ls_weighting_scheme' value 'calc
w=1/[\s^2^(Fo^2^)+(0.0422P)^2^+0.0000P] where P=(Fo^2^+2Fc^2^)/3' was
changed to 'calc'. A new data item '_refine_ls_weighting_details' was
created with the value set to
'w=1/[\s^2^(Fo^2^)+(0.0422P)^2^+0.0000P] where P=(Fo^2^+2Fc^2^)/3'.

Automatic conversion script
Id: cif_fix_values 6909 2019-04-08 15:41:33Z antanas 
;
_cod_original_sg_symbol_H-M 'P 21/c '
_cod_database_code 7125476

loop_
_symmetry_equiv_pos_as_xyz
'x, y, z'
'-x, y+1/2, -z+1/2'
'-x, -y, -z'
'x, -y-1/2, z-1/2'

loop_
_atom_site_label
_atom_site_type_symbol
_atom_site_fract_x
_atom_site_fract_y
_atom_site_fract_z
_atom_site_U_iso_or_equiv
_atom_site_adp_type
_atom_site_occupancy
_atom_site_calc_flag
_atom_site_refinement_flags
Mn1 Mn 0.65544(2) 0.28183(4) 0.061252(14) 0.01904(10) Uani 1 d .
Mn2 Mn 0.86680(2) -0.14611(4) 0.137108(13) 0.01838(10) Uani 1 d .
O1 O 0.59768(13) 0.5376(2) 0.14091(8) 0.0385(4) Uani 1 d .
O2 O 0.45091(13) 0.1407(3) 0.07576(8) 0.0501(6) Uani 1 d .
O6 O 0.66798(13) -0.1912(2) 0.05603(8) 0.0378(4) Uani 1 d .
O7 O 0.97597(15) -0.2180(3) 0.03283(8) 0.0546(6) Uani 1 d .
C1 C 0.62178(16) 0.4376(3) 0.10959(10) 0.0261(5) Uani 1 d .
C2 C 0.53243(17) 0.1931(3) 0.07076(10) 0.0293(6) Uani 1 d .
C3 C 0.72839(15) 0.1748(3) 0.12876(9) 0.0178(5) Uani 1 d .
C4 C 0.82962(16) 0.1089(3) 0.12925(9) 0.0199(5) Uani 1 d .
C5 C 0.92603(16) 0.0832(3) 0.12782(9) 0.0210(5) Uani 1 d .
C6 C 0.74545(17) -0.1696(3) 0.08775(10) 0.0243(5) Uani 1 d .
C7 C 0.93252(17) -0.1872(3) 0.07356(10) 0.0289(6) Uani 1 d .
C11 C 0.6982(2) 0.1716(4) -0.01947(11) 0.0438(7) Uani 1 d .
H11 H 0.6997 0.0613 -0.0248 0.053 Uiso 1 calc R
C12 C 0.78115(19) 0.2684(4) 0.00644(10) 0.0401(8) Uani 1 d .
H12 H 0.8486 0.2335 0.0209 0.048 Uiso 1 calc R
C13 C 0.7461(2) 0.4237(4) 0.00688(11) 0.0434(7) Uani 1 d .
H13 H 0.7853 0.5116 0.0223 0.052 Uiso 1 calc R
C14 C 0.6422(2) 0.4267(4) -0.01958(12) 0.0485(8) Uani 1 d .
H14 H 0.6 0.5173 -0.0254 0.058 Uiso 1 calc R
C15 C 0.6121(2) 0.2737(5) -0.03578(11) 0.0475(9) Uani 1 d .
H15 H 0.546 0.2427 -0.0544 0.057 Uiso 1 calc R
C21 C 0.68690(15) 0.1543(3) 0.18823(9) 0.0191(5) Uani 1 d .
C22 C 0.72689(17) 0.2485(3) 0.23768(10) 0.0270(6) Uani 1 d .
H22 H 0.7789 0.3235 0.2334 0.032 Uiso 1 calc R
C23 C 0.69007(18) 0.2317(3) 0.29288(10) 0.0332(6) Uani 1 d .
H23 H 0.7169 0.2961 0.3253 0.04 Uiso 1 calc R
C24 C 0.61383(18) 0.1198(4) 0.30008(10) 0.0360(7) Uani 1 d .
H24 H 0.5894 0.1083 0.3373 0.043 Uiso 1 calc R
C25 C 0.57407(18) 0.0252(4) 0.25183(11) 0.0375(7) Uani 1 d .
H25 H 0.5228 -0.0505 0.2566 0.045 Uiso 1 calc R
C26 C 0.61001(16) 0.0422(3) 0.19611(10) 0.0281(6) Uani 1 d .
H26 H 0.5824 -0.0221 0.1638 0.034 Uiso 1 calc R
C31 C 1.02787(15) 0.1568(3) 0.12426(9) 0.0201(5) Uani 1 d .
C32 C 1.03414(17) 0.3189(3) 0.11084(9) 0.0258(6) Uani 1 d .
H32 H 0.9731 0.3799 0.1049 0.031 Uiso 1 calc R
C34 C 1.22147(18) 0.3007(3) 0.11556(11) 0.0335(6) Uani 1 d .
H34 H 1.286 0.3486 0.1128 0.04 Uiso 1 calc R
C36 C 1.12067(16) 0.0668(3) 0.13297(10) 0.0279(6) Uani 1 d .
H36 H 1.1183 -0.0419 0.1415 0.034 Uiso 1 calc R
C33 C 1.12989(18) 0.3907(3) 0.10626(10) 0.0321(6) Uani 1 d .
H33 H 1.1329 0.4989 0.097 0.038 Uiso 1 calc R
C35 C 1.21636(17) 0.1413(4) 0.12876(11) 0.0354(6) Uani 1 d .
H35 H 1.2779 0.0815 0.135 0.042 Uiso 1 calc R
C45 C 0.86143(17) -0.1408(3) 0.23437(9) 0.0264(5) Uani 1 d .
H45 H 0.8362 -0.0557 0.2552 0.032 Uiso 1 calc R
C44 C 0.80204(18) -0.2689(3) 0.20822(10) 0.0280(6) Uani 1 d .
H44 H 0.7305 -0.284 0.2089 0.034 Uiso 1 calc R
C41 C 0.96657(17) -0.1628(3) 0.22362(9) 0.0268(6) Uani 1 d .
H41 H 1.0225 -0.0948 0.2362 0.032 Uiso 1 calc R
C42 C 0.97182(18) -0.3046(3) 0.19075(10) 0.0287(6) Uani 1 d .
H42 H 1.032 -0.3472 0.1778 0.034 Uiso 1 calc R
C43 C 0.86929(18) -0.3726(3) 0.18041(10) 0.0289(5) Uani 1 d .
H43 H 0.85 -0.4666 0.1595 0.035 Uiso 1 calc R

loop_
_atom_site_aniso_label
_atom_site_aniso_U_11
_atom_site_aniso_U_22
_atom_site_aniso_U_33
_atom_site_aniso_U_23
_atom_site_aniso_U_13
_atom_site_aniso_U_12
Mn1 0.01587(17) 0.0223(2) 0.01917(17) 0.00327(14) 0.00304(12) 0.00213(13)
Mn2 0.01785(17) 0.0198(2) 0.01721(17) 0.00017(13) 0.00123(12) 0.00107(13)
O1 0.0411(10) 0.0329(13) 0.0443(10) -0.0077(9) 0.0160(8) 0.0072(8)
O2 0.0246(10) 0.0783(17) 0.0465(11) 0.0150(10) 0.0008(8) -0.0155(9)
O6 0.0333(10) 0.0372(13) 0.0377(9) 0.0040(8) -0.0143(8) -0.0070(8)
O7 0.0511(12) 0.0790(18) 0.0382(11) -0.0170(10) 0.0222(9) 0.0051(11)
C1 0.0204(11) 0.0280(17) 0.0304(13) 0.0085(11) 0.0049(9) 0.0029(10)
C2 0.0231(13) 0.0386(19) 0.0252(12) 0.0065(11) -0.0006(9) 0.0015(11)
C3 0.0167(10) 0.0162(15) 0.0205(10) -0.0019(9) 0.0026(8) -0.0030(8)
C4 0.0230(11) 0.0208(16) 0.0164(10) 0.0028(9) 0.0038(8) 0.0006(9)
C5 0.0228(11) 0.0206(15) 0.0200(10) 0.0024(9) 0.0042(8) 0.0023(9)
C6 0.0297(13) 0.0186(16) 0.0242(11) 0.0030(9) 0.0026(10) 0.0006(10)
C7 0.0254(12) 0.0315(18) 0.0291(13) -0.0020(10) 0.0004(10) 0.0018(10)
C11 0.084(2) 0.0267(19) 0.0263(13) -0.0015(11) 0.0273(13) 0.0000(15)
C12 0.0270(13) 0.074(3) 0.0218(12) 0.0157(13) 0.0114(10) 0.0169(14)
C13 0.0576(17) 0.047(2) 0.0290(14) -0.0014(12) 0.0205(12) -0.0228(15)
C14 0.0572(18) 0.056(2) 0.0358(15) 0.0272(15) 0.0197(13) 0.0274(17)
C15 0.0338(15) 0.090(3) 0.0185(13) 0.0051(14) 0.0004(10) -0.0161(16)
C21 0.0156(10) 0.0198(14) 0.0222(11) 0.0034(9) 0.0038(8) 0.0036(9)
C22 0.0230(11) 0.0286(17) 0.0293(12) -0.0011(10) 0.0037(9) -0.0029(10)
C23 0.0318(13) 0.0439(19) 0.0242(12) -0.0090(11) 0.0055(10) -0.0010(11)
C24 0.0330(13) 0.053(2) 0.0235(12) 0.0032(12) 0.0106(10) 0.0002(12)
C25 0.0309(12) 0.050(2) 0.0324(13) 0.0057(12) 0.0090(10) -0.0136(12)
C26 0.0249(11) 0.0346(17) 0.0245(12) -0.0008(10) 0.0025(9) -0.0064(10)
C31 0.0209(11) 0.0237(16) 0.0165(10) -0.0009(9) 0.0052(8) -0.0012(9)
C32 0.0297(12) 0.0254(19) 0.0236(11) -0.0010(9) 0.0077(9) 0.0013(10)
C34 0.0284(13) 0.038(2) 0.0366(14) -0.0028(12) 0.0133(10) -0.0109(11)
C36 0.0227(11) 0.0245(17) 0.0375(13) 0.0036(10) 0.0073(9) 0.0016(10)
C33 0.0421(14) 0.0270(18) 0.0294(13) -0.0001(11) 0.0134(10) -0.0068(11)
C35 0.0188(11) 0.044(2) 0.0448(14) 0.0015(13) 0.0082(10) 0.0017(11)
C45 0.0359(13) 0.0289(16) 0.0143(10) 0.0025(10) 0.0032(9) 0.0046(11)
C44 0.0293(12) 0.0322(17) 0.0234(12) 0.0067(10) 0.0072(9) 0.0004(11)
C41 0.0272(12) 0.0292(17) 0.0217(11) 0.0039(10) -0.0054(9) 0.0026(10)
C42 0.0287(12) 0.0284(17) 0.0277(12) 0.0047(10) -0.0007(9) 0.0087(10)
C43 0.0386(13) 0.0168(16) 0.0302(12) 0.0025(10) 0.0001(10) -0.0009(10)

loop_
_atom_type_symbol
_atom_type_description
_atom_type_scat_dispersion_real
_atom_type_scat_dispersion_imag
_atom_type_scat_source
C C 0.0033 0.0016 'International Tables Vol C Tables 4.2.6.8 and 6.1.1.4'
H H 0 0 'International Tables Vol C Tables 4.2.6.8 and 6.1.1.4'
O O 0.0106 0.006 'International Tables Vol C Tables 4.2.6.8 and 6.1.1.4'
Mn Mn 0.3368 0.7283 'International Tables Vol C Tables 4.2.6.8 and 6.1.1.4'

loop_
_geom_angle_atom_site_label_1
_geom_angle_atom_site_label_2
_geom_angle_atom_site_label_3
_geom_angle
C1 Mn1 C2 86.69(11)
C1 Mn1 C3 90.00(10)
C2 Mn1 C3 93.58(10)
C1 Mn1 C13 97.50(11)
C2 Mn1 C13 148.50(11)
C3 Mn1 C13 117.53(10)
C1 Mn1 C12 129.96(12)
C2 Mn1 C12 142.07(12)
C3 Mn1 C12 95.53(9)
C13 Mn1 C12 37.32(11)
C1 Mn1 C11 157.98(11)
C2 Mn1 C11 104.42(11)
C3 Mn1 C11 107.87(10)
C13 Mn1 C11 63.14(11)
C12 Mn1 C11 37.93(11)
C1 Mn1 C14 95.48(12)
C2 Mn1 C14 111.06(11)
C3 Mn1 C14 154.99(10)
C13 Mn1 C14 37.57(11)
C12 Mn1 C14 62.50(10)
C11 Mn1 C14 62.92(12)
C1 Mn1 C15 125.26(12)
C2 Mn1 C15 89.46(10)
C3 Mn1 C15 144.74(12)
C13 Mn1 C15 62.62(11)
C12 Mn1 C15 62.90(10)
C11 Mn1 C15 38.05(12)
C14 Mn1 C15 37.02(12)
C7 Mn2 C6 87.53(10)
C7 Mn2 C5 83.11(10)
C6 Mn2 C5 109.81(10)
C7 Mn2 C43 102.10(11)
C6 Mn2 C43 98.05(10)
C5 Mn2 C43 151.91(8)
C7 Mn2 C42 89.65(10)
C6 Mn2 C42 134.94(10)
C5 Mn2 C42 114.45(9)
C43 Mn2 C42 39.06(9)
C7 Mn2 C44 140.17(11)
C6 Mn2 C44 90.53(10)
C5 Mn2 C44 134.13(9)
C43 Mn2 C44 38.91(9)
C42 Mn2 C44 64.47(9)
C7 Mn2 C41 114.06(9)
C6 Mn2 C41 153.93(9)
C5 Mn2 C41 88.11(9)
C43 Mn2 C41 64.42(9)
C42 Mn2 C41 37.87(9)
C44 Mn2 C41 63.61(9)
C7 Mn2 C45 151.47(10)
C6 Mn2 C45 118.16(9)
C5 Mn2 C45 98.06(9)
C43 Mn2 C45 64.33(10)
C42 Mn2 C45 63.76(9)
C44 Mn2 C45 37.70(9)
C41 Mn2 C45 37.96(9)
C7 Mn2 C4 104.28(10)
C6 Mn2 C4 83.97(9)
C5 Mn2 C4 34.27(8)
C43 Mn2 C4 153.60(8)
C42 Mn2 C4 139.78(8)
C44 Mn2 C4 115.07(9)
C41 Mn2 C4 103.34(9)
C45 Mn2 C4 91.39(9)
O1 C1 Mn1 178.5(2)
O2 C2 Mn1 177.4(2)
C4 C3 C21 112.55(17)
C4 C3 Mn1 123.41(15)
C21 C3 Mn1 124.02(14)
C5 C4 C3 166.7(2)
C5 C4 Mn2 68.35(14)
C3 C4 Mn2 124.93(16)
C4 C5 C31 145.2(2)
C4 C5 Mn2 77.38(15)
C31 C5 Mn2 137.44(17)
O6 C6 Mn2 177.3(2)
O7 C7 Mn2 178.1(2)
C12 C11 C15 106.6(3)
C12 C11 Mn1 70.93(14)
C15 C11 Mn1 71.16(15)
C13 C12 C11 108.5(2)
C13 C12 Mn1 71.05(14)
C11 C12 Mn1 71.14(14)
C12 C13 C14 108.2(3)
C12 C13 Mn1 71.63(15)
C14 C13 Mn1 71.69(15)
C15 C14 C13 108.5(3)
C15 C14 Mn1 71.59(15)
C13 C14 Mn1 70.75(15)
C14 C15 C11 108.3(2)
C14 C15 Mn1 71.39(15)
C11 C15 Mn1 70.79(14)
C26 C21 C22 118.32(19)
C26 C21 C3 121.99(19)
C22 C21 C3 119.69(19)
C23 C22 C21 120.7(2)
C24 C23 C22 120.3(2)
C25 C24 C23 119.6(2)
C24 C25 C26 120.4(2)
C25 C26 C21 120.5(2)
C32 C31 C36 118.7(2)
C32 C31 C5 120.0(2)
C36 C31 C5 121.3(2)
C33 C32 C31 121.0(2)
C35 C34 C33 119.7(2)
C35 C36 C31 119.6(3)
C32 C33 C34 119.8(3)
C34 C35 C36 121.2(2)
C44 C45 C41 108.1(2)
C44 C45 Mn2 69.94(12)
C41 C45 Mn2 70.85(12)
C45 C44 C43 108.6(2)
C45 C44 Mn2 72.35(13)
C43 C44 Mn2 69.67(13)
C42 C41 C45 108.2(2)
C42 C41 Mn2 69.77(13)
C45 C41 Mn2 71.19(12)
C41 C42 C43 108.3(2)
C41 C42 Mn2 72.36(13)
C43 C42 Mn2 69.86(13)
C44 C43 C42 106.8(2)
C44 C43 Mn2 71.41(14)
C42 C43 Mn2 71.08(14)

loop_
_geom_bond_atom_site_label_1
_geom_bond_atom_site_label_2
_geom_bond_distance
Mn1 C1 1.779(3)
Mn1 C2 1.783(2)
Mn1 C3 1.888(2)
Mn1 C13 2.145(2)
Mn1 C12 2.152(2)
Mn1 C11 2.155(2)
Mn1 C14 2.157(3)
Mn1 C15 2.159(2)
Mn2 C7 1.774(2)
Mn2 C6 1.795(2)
Mn2 C5 2.082(2)
Mn2 C43 2.122(3)
Mn2 C42 2.138(2)
Mn2 C44 2.145(2)
Mn2 C41 2.172(2)
Mn2 C45 2.176(2)
Mn2 C4 2.186(2)
O1 C1 1.157(3)
O2 C2 1.154(3)
O6 C6 1.155(3)
O7 C7 1.155(3)
C3 C4 1.411(3)
C3 C21 1.501(3)
C4 C5 1.261(3)
C5 C31 1.457(3)
C11 C12 1.400(4)
C11 C15 1.406(4)
C12 C13 1.375(4)
C13 C14 1.385(4)
C14 C15 1.370(5)
C21 C26 1.389(3)
C21 C22 1.395(3)
C22 C23 1.382(3)
C23 C24 1.378(4)
C24 C25 1.376(4)
C25 C26 1.387(3)
C31 C32 1.392(3)
C31 C36 1.401(3)
C32 C33 1.384(3)
C34 C35 1.368(4)
C34 C33 1.388(4)
C36 C35 1.392(3)
C45 C44 1.397(4)
C45 C41 1.414(3)
C44 C43 1.422(3)
C41 C42 1.399(3)
C42 C43 1.425(3)
